data_2219326
loop_
_publ_author_name
'Gray, Ryan H.'
'Fronczek, Frank R.'
'Vicente, M. Gra\,ca H.'

_publ_section_title
;
 1-[(4,5-Dimethylcyclohexa-1,4-dien-1-yl)sulfonyl]-4-methylbenzene
;
_journal_coeditor_code FL2208
_journal_issue 9
_journal_name_full 'Acta Crystallographica Section E'
_journal_page_first o1669
_journal_paper_doi 10.1107/S1600536808021260
_journal_volume 64
_journal_year 2008
_chemical_formula_iupac 'C15 H18 O2 S'
_chemical_formula_moiety 'C15 H18 O2 S'
_chemical_formula_sum 'C15 H18 O2 S'
_chemical_formula_weight 262.35
_chemical_name_common 3,4-dimethyl-tosyl-cyclohexadiene
_chemical_name_systematic
;
1-[(4,5-Dimethylcyclohexa-1,4-dien-1-yl)sulfonyl]-4-methylbenzene
;
_space_group_IT_number 14
_symmetry_cell_setting monoclinic
_symmetry_space_group_name_Hall '-P 2ybc'
_symmetry_space_group_name_H-M 'P 1 21/c 1'
_atom_sites_solution_hydrogens geom
_atom_sites_solution_primary direct
_atom_sites_solution_secondary difmap
_audit_creation_method SHELXL-97
_cell_angle_alpha 90
_cell_angle_beta 101.658(5)
_cell_angle_gamma 90
_cell_formula_units_Z 4
_cell_length_a 14.1607(10)
_cell_length_b 7.5766(5)
_cell_length_c 12.6923(10)
_cell_measurement_reflns_used 6824
_cell_measurement_temperature 90
_cell_measurement_theta_max 69.6
_cell_measurement_theta_min 3.1
_cell_volume 1333.66(17)
_computing_cell_refinement 'APEX2 (Bruker, 2006)'
_computing_data_collection 'APEX2 (Bruker, 2006)'
_computing_data_reduction 'APEX2 (Bruker, 2006)'
_computing_molecular_graphics 'ORTEP-3 for Windows (Farrugia, 1997)'
_computing_publication_material 'SHELXTL (Sheldrick, 2008)'
_computing_structure_refinement 'SHELXL97 (Sheldrick, 2008)'
_computing_structure_solution 'SHELXS97 (Sheldrick, 2008)'
_diffrn_ambient_temperature 90
_diffrn_measured_fraction_theta_full 0.989
_diffrn_measured_fraction_theta_max 0.952
_diffrn_measurement_device_type 'Bruker Kappa APEXII CCD area-detector'
_diffrn_measurement_method '\f and \w'
_diffrn_radiation_monochromator graphite
_diffrn_radiation_source 'fine-focus sealed tube'
_diffrn_radiation_type CuK\a
_diffrn_radiation_wavelength 1.54178
_diffrn_reflns_av_R_equivalents 0.017
_diffrn_reflns_av_sigmaI/netI 0.0152
_diffrn_reflns_limit_h_max 17
_diffrn_reflns_limit_h_min -16
_diffrn_reflns_limit_k_max 8
_diffrn_reflns_limit_k_min -8
_diffrn_reflns_limit_l_max 15
_diffrn_reflns_limit_l_min -14
_diffrn_reflns_number 8185
_diffrn_reflns_theta_full 66.6
_diffrn_reflns_theta_max 70.0
_diffrn_reflns_theta_min 6.3
_diffrn_standards_number 0
_exptl_absorpt_coefficient_mu 2.081
_exptl_absorpt_correction_T_max 0.669
_exptl_absorpt_correction_T_min 0.513
_exptl_absorpt_correction_type multi-scan
_exptl_absorpt_process_details '(SADABS; Sheldrick, 2008)'
_exptl_crystal_colour colourless
_exptl_crystal_density_diffrn 1.307
_exptl_crystal_density_method 'not measured'
_exptl_crystal_description 'needle fragment'
_exptl_crystal_F_000 560
_exptl_crystal_size_max 0.37
_exptl_crystal_size_mid 0.29
_exptl_crystal_size_min 0.21
_refine_diff_density_max 0.39
_refine_diff_density_min -0.35
_refine_ls_extinction_coef 0.0014(2)
_refine_ls_extinction_expression Fc^*^=kFc[1+0.001xFc^2^\l^3^/sin(2\q)]^-1/4^
_refine_ls_extinction_method 'SHELXL97 (Sheldrick, 2008)'
_refine_ls_goodness_of_fit_ref 1.017
_refine_ls_hydrogen_treatment constr
_refine_ls_matrix_type full
_refine_ls_number_parameters 167
_refine_ls_number_reflns 2414
_refine_ls_number_restraints 0
_refine_ls_restrained_S_all 1.017
_refine_ls_R_factor_all 0.0310
_refine_ls_R_factor_gt 0.0307
_refine_ls_shift/su_max 0.001
_refine_ls_shift/su_mean 0.000
_refine_ls_structure_factor_coef Fsqd
_refine_ls_weighting_details 'calc w=1/[\s^2^(Fo^2^)+(0.0349P)^2^+1.1601P] where P=(Fo^2^+2Fc^2^)/3'
_refine_ls_weighting_scheme calc
_refine_ls_wR_factor_gt 0.0787
_refine_ls_wR_factor_ref 0.0789
_reflns_number_gt 2388
_reflns_number_total 2414
_reflns_threshold_expression I>2\s(I)
_cod_data_source_file fl2208.cif
_cod_data_source_block I
_cod_depositor_comments
;
The following automatic conversions were performed:
'_symmetry_cell_setting' value 'Monoclinic' changed to 'monoclinic'
according to '/home/saulius/struct/CIF-dictionaries/cif_core.dic'
dictionary named 'cif_core.dic' version 2.4.1 from 2010-06-29.

Automatic conversion script
Id: cif_fix_enum 1527 2010-12-29 10:47:43Z saulius 

The following automatic conversions were performed:

'_symmetry_cell_setting' value 'Monoclinic' changed to 'monoclinic'
according to /home/saulius/struct/CIF-dictionaries/cif_core.dic
dictionary named 'cif_core.dic' version 2.4.1 from 2010-06-29.

Automatic conversion script
Id: cif_fix_values 1715 2011-07-08 13:25:40Z adriana 
;
_cod_original_sg_symbol_H-M 'P 21/c  '
_cod_database_code 2219326
_cod_database_fobs_code 2219326

loop_
_symmetry_equiv_pos_as_xyz
'x, y, z'
'-x, y+1/2, -z+1/2'
'-x, -y, -z'
'x, -y-1/2, z-1/2'

loop_
_atom_site_type_symbol
_atom_site_label
_atom_site_fract_x
_atom_site_fract_y
_atom_site_fract_z
_atom_site_U_iso_or_equiv
_atom_site_adp_type
_atom_site_calc_flag
_atom_site_refinement_flags
_atom_site_occupancy
S S1 0.72081(2) 0.65111(5) 0.77242(3) 0.01466(12) Uani d . 1
O O1 0.77069(8) 0.81816(14) 0.78620(9) 0.0217(3) Uani d . 1
O O2 0.69509(8) 0.57537(14) 0.66619(8) 0.0203(2) Uani d . 1
C C1 0.78977(10) 0.4965(2) 0.85979(11) 0.0150(3) Uani d . 1
C C2 0.84519(10) 0.5644(2) 0.96471(12) 0.0181(3) Uani d . 1
H H2A 0.8013 0.6342 1.0001 0.022 Uiso calc R 1
H H2B 0.8964 0.6447 0.9507 0.022 Uiso calc R 1
C C3 0.89062(10) 0.4216(2) 1.04018(12) 0.0192(3) Uani d . 1
C C4 0.88460(10) 0.2504(2) 1.01358(12) 0.0199(3) Uani d . 1
C C5 0.83462(11) 0.1878(2) 0.90446(12) 0.0213(3) Uani d . 1
H H5A 0.8827 0.1294 0.8695 0.026 Uiso calc R 1
H H5B 0.7863 0.0978 0.9137 0.026 Uiso calc R 1
C C6 0.78555(10) 0.3272(2) 0.83147(12) 0.0172(3) Uani d . 1
H H6 0.7501 0.2946 0.7625 0.021 Uiso calc R 1
C C7 0.93992(11) 0.4914(2) 1.14845(12) 0.0258(4) Uani d . 1
H H7A 0.8916 0.5402 1.1857 0.039 Uiso calc R 1
H H7B 0.9856 0.5841 1.1388 0.039 Uiso calc R 1
H H7C 0.9746 0.3951 1.1913 0.039 Uiso calc R 1
C C8 0.92390(13) 0.1033(3) 1.09036(14) 0.0301(4) Uani d . 1
H H8A 0.9855 0.1401 1.1352 0.045 Uiso calc R 1
H H8B 0.9339 -0.0023 1.0494 0.045 Uiso calc R 1
H H8C 0.8779 0.0768 1.1364 0.045 Uiso calc R 1
C C9 0.61462(10) 0.67078(18) 0.82478(11) 0.0138(3) Uani d . 1
C C10 0.53295(10) 0.57652(19) 0.77775(12) 0.0171(3) Uani d . 1
H H10 0.5326 0.5072 0.7153 0.021 Uiso calc R 1
C C11 0.45159(10) 0.58476(19) 0.82322(12) 0.0185(3) Uani d . 1
H H11 0.3950 0.5229 0.7903 0.022 Uiso calc R 1
C C12 0.45178(11) 0.6823(2) 0.91624(12) 0.0178(3) Uani d . 1
C C13 0.53499(11) 0.7747(2) 0.96241(11) 0.0177(3) Uani d . 1
H H13 0.5361 0.8410 1.0262 0.021 Uiso calc R 1
C C14 0.61613(10) 0.77178(19) 0.91700(11) 0.0157(3) Uani d . 1
H H14 0.6719 0.8375 0.9482 0.019 Uiso calc R 1
C C15 0.36432(12) 0.6882(2) 0.96662(13) 0.0248(4) Uani d . 1
H H15A 0.3324 0.8029 0.9519 0.037 Uiso calc R 1
H H15B 0.3841 0.6716 1.0445 0.037 Uiso calc R 1
H H15C 0.3196 0.5940 0.9363 0.037 Uiso calc R 1

loop_
_atom_site_aniso_label
_atom_site_aniso_U_11
_atom_site_aniso_U_22
_atom_site_aniso_U_33
_atom_site_aniso_U_12
_atom_site_aniso_U_13
_atom_site_aniso_U_23
S1 0.01540(19) 0.0156(2) 0.01337(19) 0.00057(13) 0.00388(13) 0.00124(13)
O1 0.0225(6) 0.0181(5) 0.0260(6) -0.0034(4) 0.0087(4) 0.0027(4)
O2 0.0232(5) 0.0250(6) 0.0128(5) 0.0045(4) 0.0039(4) 0.0005(4)
C1 0.0121(6) 0.0188(7) 0.0144(7) 0.0010(6) 0.0034(5) 0.0008(6)
C2 0.0149(7) 0.0216(8) 0.0172(7) 0.0000(6) 0.0018(6) -0.0032(6)
C3 0.0123(7) 0.0312(9) 0.0144(7) 0.0017(6) 0.0037(5) -0.0014(6)
C4 0.0153(7) 0.0277(9) 0.0175(7) 0.0048(6) 0.0055(6) 0.0029(6)
C5 0.0217(8) 0.0199(8) 0.0226(8) 0.0034(6) 0.0050(6) 0.0005(6)
C6 0.0152(7) 0.0207(8) 0.0155(7) -0.0004(6) 0.0030(6) -0.0018(6)
C7 0.0205(8) 0.0399(10) 0.0161(7) 0.0047(7) 0.0013(6) -0.0043(7)
C8 0.0313(9) 0.0366(10) 0.0236(8) 0.0125(8) 0.0086(7) 0.0093(7)
C9 0.0147(7) 0.0127(7) 0.0141(7) 0.0020(5) 0.0033(5) 0.0029(5)
C10 0.0196(7) 0.0139(7) 0.0168(7) 0.0017(6) 0.0015(6) -0.0002(6)
C11 0.0156(7) 0.0143(7) 0.0244(8) -0.0011(5) 0.0012(6) 0.0026(6)
C12 0.0189(7) 0.0151(7) 0.0199(7) 0.0051(6) 0.0055(6) 0.0084(6)
C13 0.0219(7) 0.0169(7) 0.0141(7) 0.0050(6) 0.0031(6) 0.0013(6)
C14 0.0166(7) 0.0140(7) 0.0154(7) 0.0014(5) 0.0002(5) 0.0007(6)
C15 0.0224(8) 0.0252(8) 0.0292(9) 0.0051(6) 0.0110(7) 0.0089(7)

loop_
_atom_type_symbol
_atom_type_description
_atom_type_scat_dispersion_real
_atom_type_scat_dispersion_imag
_atom_type_scat_source
C C 0.0181 0.0091 'International Tables Vol C Tables 4.2.6.8 and 6.1.1.4'
H H 0.0000 0.0000 'International Tables Vol C Tables 4.2.6.8 and 6.1.1.4'
O O 0.0492 0.0322 'International Tables Vol C Tables 4.2.6.8 and 6.1.1.4'
S S 0.3331 0.5567 'International Tables Vol C Tables 4.2.6.8 and 6.1.1.4'

loop_
_geom_angle_atom_site_label_1
_geom_angle_atom_site_label_2
_geom_angle_atom_site_label_3
_geom_angle
O1 S1 O2 119.15(7)
O1 S1 C1 108.10(7)
O2 S1 C1 109.04(7)
O1 S1 C9 108.25(7)
O2 S1 C9 108.14(7)
C1 S1 C9 102.96(6)
C6 C1 C2 124.03(13)
C6 C1 S1 118.76(11)
C2 C1 S1 117.11(11)
C1 C2 C3 113.62(13)
C1 C2 H2A 108.8
C3 C2 H2A 108.8
C1 C2 H2B 108.8
C3 C2 H2B 108.8
H2A C2 H2B 107.7
C4 C3 C2 122.71(13)
C4 C3 C7 124.36(15)
C2 C3 C7 112.90(14)
C3 C4 C5 122.24(14)
C3 C4 C8 123.76(15)
C5 C4 C8 113.97(14)
C6 C5 C4 115.24(13)
C6 C5 H5A 108.5
C4 C5 H5A 108.5
C6 C5 H5B 108.5
C4 C5 H5B 108.5
H5A C5 H5B 107.5
C1 C6 C5 121.90(14)
C1 C6 H6 119.0
C5 C6 H6 119.0
C3 C7 H7A 109.5
C3 C7 H7B 109.5
H7A C7 H7B 109.5
C3 C7 H7C 109.5
H7A C7 H7C 109.5
H7B C7 H7C 109.5
C4 C8 H8A 109.5
C4 C8 H8B 109.5
H8A C8 H8B 109.5
C4 C8 H8C 109.5
H8A C8 H8C 109.5
H8B C8 H8C 109.5
C10 C9 C14 120.90(13)
C10 C9 S1 119.54(11)
C14 C9 S1 119.43(11)
C9 C10 C11 119.14(13)
C9 C10 H10 120.4
C11 C10 H10 120.4
C10 C11 C12 121.07(14)
C10 C11 H11 119.5
C12 C11 H11 119.5
C11 C12 C13 118.66(14)
C11 C12 C15 121.03(14)
C13 C12 C15 120.31(14)
C14 C13 C12 121.22(14)
C14 C13 H13 119.4
C12 C13 H13 119.4
C13 C14 C9 118.98(13)
C13 C14 H14 120.5
C9 C14 H14 120.5
C12 C15 H15A 109.5
C12 C15 H15B 109.5
H15A C15 H15B 109.5
C12 C15 H15C 109.5
H15A C15 H15C 109.5
H15B C15 H15C 109.5

loop_
_geom_bond_atom_site_label_1
_geom_bond_atom_site_label_2
_geom_bond_distance
S1 O1 1.4427(11)
S1 O2 1.4427(11)
S1 C1 1.7656(14)
S1 C9 1.7687(14)
C1 C6 1.331(2)
C1 C2 1.4939(19)
C2 C3 1.501(2)
C2 H2A 0.9900
C2 H2B 0.9900
C3 C4 1.339(2)
C3 C7 1.506(2)
C4 C5 1.499(2)
C4 C8 1.511(2)
C5 C6 1.482(2)
C5 H5A 0.9900
C5 H5B 0.9900
C6 H6 0.9500
C7 H7A 0.9800
C7 H7B 0.9800
C7 H7C 0.9800
C8 H8A 0.9800
C8 H8B 0.9800
C8 H8C 0.9800
C9 C10 1.387(2)
C9 C14 1.395(2)
C10 C11 1.390(2)
C10 H10 0.9500
C11 C12 1.392(2)
C11 H11 0.9500
C12 C13 1.394(2)
C12 C15 1.505(2)
C13 C14 1.386(2)
C13 H13 0.9500
C14 H14 0.9500
C15 H15A 0.9800
C15 H15B 0.9800
C15 H15C 0.9800

loop_
_geom_torsion_atom_site_label_1
_geom_torsion_atom_site_label_2
_geom_torsion_atom_site_label_3
_geom_torsion_atom_site_label_4
_geom_torsion
O1 S1 C1 C6 -150.24(12)
O2 S1 C1 C6 -19.33(14)
C9 S1 C1 C6 95.35(13)
O1 S1 C1 C2 33.22(12)
O2 S1 C1 C2 164.13(10)
C9 S1 C1 C2 -81.20(12)
C6 C1 C2 C3 -4.3(2)
S1 C1 C2 C3 172.03(10)
C1 C2 C3 C4 2.4(2)
C1 C2 C3 C7 -175.74(12)
C2 C3 C4 C5 2.1(2)
C7 C3 C4 C5 -179.99(14)
C2 C3 C4 C8 -175.78(14)
C7 C3 C4 C8 2.1(2)
C3 C4 C5 C6 -4.9(2)
C8 C4 C5 C6 173.25(13)
C2 C1 C6 C5 1.6(2)
S1 C1 C6 C5 -174.69(11)
C4 C5 C6 C1 3.0(2)
O1 S1 C9 C10 147.20(11)
O2 S1 C9 C10 16.82(13)
C1 S1 C9 C10 -98.50(12)
O1 S1 C9 C14 -36.97(13)
O2 S1 C9 C14 -167.34(11)
C1 S1 C9 C14 77.34(12)
C14 C9 C10 C11 0.5(2)
S1 C9 C10 C11 176.30(11)
C9 C10 C11 C12 -1.6(2)
C10 C11 C12 C13 1.1(2)
C10 C11 C12 C15 -178.78(13)
C11 C12 C13 C14 0.5(2)
C15 C12 C13 C14 -179.66(13)
C12 C13 C14 C9 -1.5(2)
C10 C9 C14 C13 1.0(2)
S1 C9 C14 C13 -174.79(11)

loop_
_cod_related_entry_id
_cod_related_entry_database
_cod_related_entry_code
1 ChemSpider 24740401
